data_2234586
loop_
_publ_author_name
'Fadare, Olatomide A.'
'Adelani, Pius O.'
'Ikotun, Adebomi A.'
'Obafemi, Craig A.'

_publ_section_title
;
 11-(4-Methoxyphenyl)-3,3-dimethyl-2,3,4,5,10,11-hexahydro-1<i>H</i>-dibenzo[<i>b</i>,<i>e</i>][1,4]diazepin-1-one
 monohydrate
;
_journal_coeditor_code FF2060
_journal_issue 5
_journal_name_full 'Acta Crystallographica Section E'
_journal_page_first o1508
_journal_page_last o1509
_journal_paper_doi 10.1107/S1600536812016194
_journal_volume 68
_journal_year 2012
_chemical_formula_iupac 'C22 H24 N2 O2, H2 O'
_chemical_formula_moiety 'C22 H24 N2 O2, H2 O'
_chemical_formula_sum 'C22 H26 N2 O3'
_chemical_formula_weight 366.45
_chemical_name_systematic
;
11-(4-Methoxyphenyl)-3,3-dimethyl-2,3,4,5,10,11-hexahydro-1<i>H</i>-
dibenzo[<i>b</i>,<i>e</i>][1,4]diazepin-1-one monohydrate
;
_space_group_IT_number 14
_symmetry_cell_setting monoclinic
_symmetry_space_group_name_Hall '-P 2ybc'
_symmetry_space_group_name_H-M 'P 1 21/c 1'
_atom_sites_solution_hydrogens geom
_atom_sites_solution_primary direct
_atom_sites_solution_secondary difmap
_audit_creation_method SHELXL-97
_cell_angle_alpha 90.00
_cell_angle_beta 101.490(9)
_cell_angle_gamma 90.00
_cell_formula_units_Z 4
_cell_length_a 10.684(7)
_cell_length_b 16.973(12)
_cell_length_c 11.174(8)
_cell_measurement_reflns_used 2566
_cell_measurement_temperature 296(2)
_cell_measurement_theta_max 21.44
_cell_measurement_theta_min 2.21
_cell_volume 1986(2)
_computing_cell_refinement 'SAINT (Bruker, 2004)'
_computing_data_collection 'APEX2 (Bruker, 2004)'
_computing_data_reduction 'SAINT (Bruker, 2004)'
_computing_molecular_graphics 'SHELXTL (Sheldrick, 2008)'
_computing_publication_material 'SHELXTL (Sheldrick, 2008)'
_computing_structure_refinement 'SHELXL97 (Sheldrick, 2008)'
_computing_structure_solution 'SHELXS97 (Sheldrick, 2008)'
_diffrn_ambient_temperature 296(2)
_diffrn_measured_fraction_theta_full 0.991
_diffrn_measured_fraction_theta_max 0.991
_diffrn_measurement_device_type 'Bruker APEXII CCD'
_diffrn_measurement_method '\f and \w scans'
_diffrn_radiation_monochromator graphite
_diffrn_radiation_source 'fine-focus sealed tube'
_diffrn_radiation_type MoK\a
_diffrn_radiation_wavelength 0.71073
_diffrn_reflns_av_R_equivalents 0.0870
_diffrn_reflns_av_sigmaI/netI 0.0824
_diffrn_reflns_limit_h_max 13
_diffrn_reflns_limit_h_min -13
_diffrn_reflns_limit_k_max 22
_diffrn_reflns_limit_k_min -21
_diffrn_reflns_limit_l_max 14
_diffrn_reflns_limit_l_min -14
_diffrn_reflns_number 22692
_diffrn_reflns_theta_full 27.51
_diffrn_reflns_theta_max 27.51
_diffrn_reflns_theta_min 1.94
_diffrn_standards_number 0
_exptl_absorpt_coefficient_mu 0.082
_exptl_absorpt_correction_T_max 0.3225
_exptl_absorpt_correction_T_min 0.2436
_exptl_absorpt_correction_type multi-scan
_exptl_absorpt_process_details '(SADABS; Bruker, 2004)'
_exptl_crystal_colour 'light yellow'
_exptl_crystal_density_diffrn 1.226
_exptl_crystal_density_method 'not measured'
_exptl_crystal_description 'rectangular tablet'
_exptl_crystal_F_000 784
_exptl_crystal_size_max 0.035
_exptl_crystal_size_mid 0.023
_exptl_crystal_size_min 0.012
_refine_diff_density_max 0.190
_refine_diff_density_min -0.162
_refine_ls_extinction_coef 0.0082(9)
_refine_ls_extinction_expression Fc^*^=kFc[1+0.001xFc^2^\l^3^/sin(2\q)]^-1/4^
_refine_ls_extinction_method 'SHELXL97 (Sheldrick, 2008)'
_refine_ls_goodness_of_fit_ref 0.829
_refine_ls_hydrogen_treatment mixed
_refine_ls_matrix_type full
_refine_ls_number_parameters 257
_refine_ls_number_reflns 4529
_refine_ls_number_restraints 0
_refine_ls_restrained_S_all 0.829
_refine_ls_R_factor_all 0.1067
_refine_ls_R_factor_gt 0.0430
_refine_ls_shift/su_max 0.000
_refine_ls_shift/su_mean 0.000
_refine_ls_structure_factor_coef Fsqd
_refine_ls_weighting_details 'calc w=1/[\s^2^(Fo^2^)+(0.0442P)^2^+0.0000P] where P=(Fo^2^+2Fc^2^)/3'
_refine_ls_weighting_scheme calc
_refine_ls_wR_factor_gt 0.0890
_refine_ls_wR_factor_ref 0.1058
_reflns_number_gt 2187
_reflns_number_total 4529
_reflns_threshold_expression I>2sigma(I)
_cod_data_source_file ff2060.cif
_cod_data_source_block I
_cod_original_sg_symbol_H-M 'P 21/c'
_cod_database_code 2234586
_cod_database_fobs_code 2234586

loop_
_symmetry_equiv_pos_as_xyz
'x, y, z'
'-x, y+1/2, -z+1/2'
'-x, -y, -z'
'x, -y-1/2, z-1/2'

loop_
_atom_site_type_symbol
_atom_site_label
_atom_site_fract_x
_atom_site_fract_y
_atom_site_fract_z
_atom_site_U_iso_or_equiv
_atom_site_adp_type
_atom_site_calc_flag
_atom_site_refinement_flags
_atom_site_occupancy
_atom_site_symmetry_multiplicity
N N1 0.69308(13) -0.00644(8) 0.04879(12) 0.0381(4) Uani d . 1 1
H H1A 0.6703 -0.0509 0.0142 0.046 Uiso calc R 1 1
N N2 0.68575(13) 0.12181(9) 0.21811(13) 0.0341(4) Uani d . 1 1
H H2C 0.6841(17) 0.1561(10) 0.2848(17) 0.053(6) Uiso d . 1 1
O O1 0.68552(12) 0.26436(7) -0.07109(11) 0.0459(4) Uani d . 1 1
O O2 1.28931(13) 0.17001(10) 0.27104(13) 0.0787(5) Uani d . 1 1
O O1W 1.41964(16) 0.15384(8) 0.07513(13) 0.0520(4) Uani d . 1 1
H H1C 1.371(2) 0.1659(14) 0.140(2) 0.104(9) Uiso d . 1 1
H H1B 1.506(3) 0.1427(15) 0.120(2) 0.124(11) Uiso d . 1 1
C C1 0.66212(16) 0.19349(11) -0.09321(15) 0.0346(4) Uani d . 1 1
C C2 0.59266(18) 0.16858(11) -0.21814(15) 0.0425(5) Uani d . 1 1
H H2A 0.6057 0.2081 -0.2772 0.051 Uiso calc R 1 1
H H2B 0.5019 0.1661 -0.2186 0.051 Uiso calc R 1 1
C C3 0.63682(17) 0.08909(11) -0.25676(15) 0.0401(5) Uani d . 1 1
C C4 0.61823(18) 0.03053(10) -0.15837(15) 0.0398(5) Uani d . 1 1
H H4A 0.5275 0.0210 -0.1658 0.048 Uiso calc R 1 1
H H4B 0.6577 -0.0190 -0.1732 0.048 Uiso calc R 1 1
C C5 0.67258(15) 0.05645(10) -0.02950(15) 0.0318(4) Uani d . 1 1
C C6 0.69591(15) 0.13400(10) 0.00061(15) 0.0307(4) Uani d . 1 1
C C7 0.77701(19) 0.09265(13) -0.26960(18) 0.0574(6) Uani d . 1 1
H H7A 0.8292 0.1086 -0.1933 0.086 Uiso calc R 1 1
H H7B 0.7859 0.1300 -0.3318 0.086 Uiso calc R 1 1
H H7C 0.8036 0.0416 -0.2917 0.086 Uiso calc R 1 1
C C8 0.5557(2) 0.06348(13) -0.37901(17) 0.0596(6) Uani d . 1 1
H H8A 0.4676 0.0610 -0.3724 0.089 Uiso calc R 1 1
H H8B 0.5832 0.0125 -0.4005 0.089 Uiso calc R 1 1
H H8C 0.5655 0.1009 -0.4410 0.089 Uiso calc R 1 1
C C9 0.74429(16) -0.01265(10) 0.17528(15) 0.0361(4) Uani d . 1 1
C C10 0.74023(16) 0.04797(10) 0.25838(15) 0.0349(4) Uani d . 1 1
C C11 0.74741(16) 0.16327(10) 0.12753(15) 0.0322(4) Uani d . 1 1
H H11A 0.7198 0.2183 0.1283 0.039 Uiso calc R 1 1
C C12 0.79555(19) -0.08505(11) 0.21730(17) 0.0506(5) Uani d . 1 1
H H12A 0.7985 -0.1254 0.1617 0.061 Uiso calc R 1 1
C C13 0.8421(2) -0.09834(13) 0.33978(19) 0.0606(6) Uani d . 1 1
H H13A 0.8757 -0.1473 0.3666 0.073 Uiso calc R 1 1
C C14 0.8386(2) -0.03852(13) 0.42190(18) 0.0567(6) Uani d . 1 1
H H14A 0.8694 -0.0469 0.5048 0.068 Uiso calc R 1 1
C C15 0.78916(18) 0.03402(11) 0.38124(16) 0.0451(5) Uani d . 1 1
H H15A 0.7886 0.0744 0.4374 0.054 Uiso calc R 1 1
C C16 0.89251(16) 0.16503(10) 0.16580(15) 0.0319(4) Uani d . 1 1
C C17 0.94955(17) 0.19550(11) 0.27789(16) 0.0423(5) Uani d . 1 1
H H17A 0.8978 0.2149 0.3290 0.051 Uiso calc R 1 1
C C18 1.08113(18) 0.19834(11) 0.31741(17) 0.0439(5) Uani d . 1 1
H H18A 1.1167 0.2191 0.3936 0.053 Uiso calc R 1 1
C C19 1.15759(18) 0.17016(13) 0.24243(18) 0.0508(5) Uani d . 1 1
C C20 1.1030(2) 0.14011(16) 0.1304(2) 0.0809(9) Uani d . 1 1
H H20A 1.1548 0.1213 0.0791 0.097 Uiso calc R 1 1
C C21 0.97209(19) 0.13747(14) 0.09301(18) 0.0625(7) Uani d . 1 1
H H21A 0.9370 0.1166 0.0168 0.075 Uiso calc R 1 1
C C22 1.35131(19) 0.19213(14) 0.38866(18) 0.0643(7) Uani d . 1 1
H H22A 1.4421 0.1892 0.3946 0.096 Uiso calc R 1 1
H H22B 1.3265 0.1572 0.4474 0.096 Uiso calc R 1 1
H H22C 1.3278 0.2451 0.4046 0.096 Uiso calc R 1 1

loop_
_atom_site_aniso_label
_atom_site_aniso_U_11
_atom_site_aniso_U_22
_atom_site_aniso_U_33
_atom_site_aniso_U_12
_atom_site_aniso_U_13
_atom_site_aniso_U_23
N1 0.0504(10) 0.0309(9) 0.0314(9) -0.0015(7) 0.0045(7) -0.0035(7)
N2 0.0364(9) 0.0381(9) 0.0299(8) -0.0002(7) 0.0113(7) -0.0040(7)
O1 0.0576(9) 0.0375(8) 0.0420(8) -0.0038(7) 0.0082(6) 0.0037(6)
O2 0.0309(8) 0.1414(15) 0.0598(11) 0.0007(9) -0.0007(7) -0.0285(10)
O1W 0.0470(9) 0.0548(9) 0.0536(10) -0.0013(7) 0.0083(8) -0.0027(7)
C1 0.0310(10) 0.0394(11) 0.0342(11) -0.0007(8) 0.0083(8) 0.0025(9)
C2 0.0436(12) 0.0475(12) 0.0343(11) -0.0036(9) 0.0031(9) 0.0068(9)
C3 0.0414(11) 0.0503(12) 0.0273(10) -0.0052(9) 0.0034(8) -0.0031(9)
C4 0.0459(11) 0.0398(11) 0.0315(10) -0.0048(9) 0.0026(8) -0.0033(8)
C5 0.0302(10) 0.0372(11) 0.0277(10) -0.0007(8) 0.0050(8) 0.0011(8)
C6 0.0273(9) 0.0363(11) 0.0285(10) 0.0012(8) 0.0055(7) 0.0005(8)
C7 0.0547(14) 0.0787(16) 0.0417(12) -0.0058(12) 0.0164(10) -0.0086(11)
C8 0.0718(15) 0.0698(15) 0.0315(11) -0.0090(12) -0.0035(10) -0.0008(10)
C9 0.0406(11) 0.0384(11) 0.0289(10) -0.0023(9) 0.0057(8) 0.0017(8)
C10 0.0337(10) 0.0414(11) 0.0301(10) -0.0037(8) 0.0075(8) 0.0003(9)
C11 0.0325(10) 0.0330(10) 0.0317(10) 0.0009(8) 0.0076(8) -0.0014(8)
C12 0.0680(15) 0.0400(12) 0.0413(12) 0.0052(10) 0.0053(10) 0.0018(10)
C13 0.0780(17) 0.0504(14) 0.0476(14) 0.0080(12) -0.0010(12) 0.0123(11)
C14 0.0714(16) 0.0598(15) 0.0342(12) -0.0066(12) -0.0011(10) 0.0102(11)
C15 0.0541(13) 0.0500(13) 0.0298(11) -0.0085(10) 0.0052(9) -0.0001(9)
C16 0.0310(10) 0.0342(10) 0.0300(10) 0.0004(8) 0.0049(8) -0.0010(8)
C17 0.0358(11) 0.0522(12) 0.0390(12) -0.0019(9) 0.0077(9) -0.0100(9)
C18 0.0419(12) 0.0506(12) 0.0367(11) -0.0049(10) 0.0019(9) -0.0064(9)
C19 0.0284(11) 0.0751(15) 0.0464(13) -0.0006(10) 0.0017(9) -0.0082(11)
C20 0.0339(13) 0.153(3) 0.0556(15) 0.0073(14) 0.0094(11) -0.0419(15)
C21 0.0357(12) 0.1076(19) 0.0418(13) 0.0026(12) 0.0020(10) -0.0293(12)
C22 0.0390(13) 0.0911(18) 0.0553(15) -0.0085(12) -0.0084(11) 0.0041(13)

loop_
_atom_type_symbol
_atom_type_description
_atom_type_scat_dispersion_real
_atom_type_scat_dispersion_imag
_atom_type_scat_source
C C 0.0033 0.0016 'International Tables Vol C Tables 4.2.6.8 and 6.1.1.4'
H H 0.0000 0.0000 'International Tables Vol C Tables 4.2.6.8 and 6.1.1.4'
N N 0.0061 0.0033 'International Tables Vol C Tables 4.2.6.8 and 6.1.1.4'
O O 0.0106 0.0060 'International Tables Vol C Tables 4.2.6.8 and 6.1.1.4'

loop_
_geom_angle_atom_site_label_1
_geom_angle_atom_site_label_2
_geom_angle_atom_site_label_3
_geom_angle
C5 N1 C9 132.62(15)
C5 N1 H1A 113.7
C9 N1 H1A 113.7
C10 N2 C11 115.11(14)
C10 N2 H2C 111.4(11)
C11 N2 H2C 108.9(11)
C19 O2 C22 119.15(16)
H1C O1W H1B 104(2)
O1 C1 C6 121.29(16)
O1 C1 C2 119.90(16)
C6 C1 C2 118.76(16)
C1 C2 C3 112.89(15)
C1 C2 H2A 109.0
C3 C2 H2A 109.0
C1 C2 H2B 109.0
C3 C2 H2B 109.0
H2A C2 H2B 107.8
C2 C3 C4 106.36(15)
C2 C3 C8 110.71(15)
C4 C3 C8 109.11(16)
C2 C3 C7 110.83(15)
C4 C3 C7 111.29(16)
C8 C3 C7 108.53(16)
C5 C4 C3 114.71(15)
C5 C4 H4A 108.6
C3 C4 H4A 108.6
C5 C4 H4B 108.6
C3 C4 H4B 108.6
H4A C4 H4B 107.6
C6 C5 N1 126.45(16)
C6 C5 C4 122.15(15)
N1 C5 C4 111.40(15)
C5 C6 C1 119.04(16)
C5 C6 C11 124.43(15)
C1 C6 C11 116.42(16)
C3 C7 H7A 109.5
C3 C7 H7B 109.5
H7A C7 H7B 109.5
C3 C7 H7C 109.5
H7A C7 H7C 109.5
H7B C7 H7C 109.5
C3 C8 H8A 109.5
C3 C8 H8B 109.5
H8A C8 H8B 109.5
C3 C8 H8C 109.5
H8A C8 H8C 109.5
H8B C8 H8C 109.5
C12 C9 C10 119.41(17)
C12 C9 N1 116.87(16)
C10 C9 N1 123.65(16)
C15 C10 C9 118.53(17)
C15 C10 N2 120.98(16)
C9 C10 N2 120.48(16)
N2 C11 C6 110.93(14)
N2 C11 C16 112.42(14)
C6 C11 C16 115.65(14)
N2 C11 H11A 105.7
C6 C11 H11A 105.7
C16 C11 H11A 105.7
C13 C12 C9 121.37(19)
C13 C12 H12A 119.3
C9 C12 H12A 119.3
C14 C13 C12 119.3(2)
C14 C13 H13A 120.3
C12 C13 H13A 120.3
C13 C14 C15 119.93(19)
C13 C14 H14A 120.0
C15 C14 H14A 120.0
C14 C15 C10 121.43(18)
C14 C15 H15A 119.3
C10 C15 H15A 119.3
C21 C16 C17 116.91(17)
C21 C16 C11 122.92(16)
C17 C16 C11 120.17(15)
C16 C17 C18 122.55(17)
C16 C17 H17A 118.7
C18 C17 H17A 118.7
C19 C18 C17 118.93(18)
C19 C18 H18A 120.5
C17 C18 H18A 120.5
C18 C19 C20 119.49(19)
C18 C19 O2 124.40(18)
C20 C19 O2 116.12(18)
C19 C20 C21 120.7(2)
C19 C20 H20A 119.6
C21 C20 H20A 119.6
C16 C21 C20 121.38(19)
C16 C21 H21A 119.3
C20 C21 H21A 119.3
O2 C22 H22A 109.5
O2 C22 H22B 109.5
H22A C22 H22B 109.5
O2 C22 H22C 109.5
H22A C22 H22C 109.5
H22B C22 H22C 109.5

loop_
_geom_bond_atom_site_label_1
_geom_bond_atom_site_label_2
_geom_bond_distance
N1 C5 1.370(2)
N1 C9 1.414(2)
N1 H1A 0.8600
N2 C10 1.417(2)
N2 C11 1.490(2)
N2 H2C 0.949(19)
O1 C1 1.243(2)
O2 C19 1.380(2)
O2 C22 1.400(2)
O1W H1C 1.00(3)
O1W H1B 0.97(3)
C1 C6 1.449(2)
C1 C2 1.505(2)
C2 C3 1.520(3)
C2 H2A 0.9700
C2 H2B 0.9700
C3 C4 1.524(2)
C3 C8 1.528(2)
C3 C7 1.534(3)
C4 C5 1.507(2)
C4 H4A 0.9700
C4 H4B 0.9700
C5 C6 1.369(2)
C6 C11 1.500(2)
C7 H7A 0.9600
C7 H7B 0.9600
C7 H7C 0.9600
C8 H8A 0.9600
C8 H8B 0.9600
C8 H8C 0.9600
C9 C12 1.389(2)
C9 C10 1.392(2)
C10 C15 1.388(2)
C11 C16 1.524(2)
C11 H11A 0.9800
C12 C13 1.378(3)
C12 H12A 0.9300
C13 C14 1.374(3)
C13 H13A 0.9300
C14 C15 1.380(3)
C14 H14A 0.9300
C15 H15A 0.9300
C16 C21 1.371(2)
C16 C17 1.380(2)
C17 C18 1.388(3)
C17 H17A 0.9300
C18 C19 1.368(3)
C18 H18A 0.9300
C19 C20 1.369(3)
C20 C21 1.378(3)
C20 H20A 0.9300
C21 H21A 0.9300
C22 H22A 0.9600
C22 H22B 0.9600
C22 H22C 0.9600

loop_
_geom_hbond_atom_site_label_D
_geom_hbond_atom_site_label_H
_geom_hbond_atom_site_label_A
_geom_hbond_site_symmetry_A
_geom_hbond_distance_DH
_geom_hbond_distance_HA
_geom_hbond_distance_DA
_geom_hbond_angle_DHA
_geom_hbond_publ_flag
N1 H1A O1W 3_755 0.86 2.14 2.994(3) 170 yes
O1W H1B N2 1_655 0.98(3) 2.04(3) 3.020(3) 178.2(14) yes
O1W H1C O2 . 0.99(2) 1.85(2) 2.832(3) 170(2) yes
N2 H2C O1 4_566 0.949(18) 2.099(18) 3.047(3) 177.4(13) yes
